data_7704156
loop_
_publ_author_name
'Cheng, Ming-Chuan'
'Huang, Rui-Xiang'
'Liu, Yu-Chiao'
'Chiang, Ming-Hsi'
'Lee, Gene-Hsiang'
'Song, You'
'Lin, Tien-Sung'
'Peng, Shie-Ming'

_publ_section_title
;
 Structures and paramagnetism of five heterometallic pentanuclear metal
 strings containing as many as four different metals:
 NiPtCo<sub>2</sub>Pd(tpda)<sub>4</sub>Cl<sub>2</sub>.
;
_journal_issue 22
_journal_name_full 'Dalton transactions (Cambridge, England : 2003)'
_journal_page_first 7299
_journal_page_last 7303
_journal_paper_doi 10.1039/d0dt01088j
_journal_volume 49
_journal_year 2020
_chemical_formula_sum 'C60.5 H45 Cl3 Co3 N20 Pd Pt'
_chemical_formula_weight 1636.79
_chemical_name_systematic CoPtCo2Pd(tpda)4Cl2
_space_group_crystal_system tetragonal
_space_group_IT_number 87
_space_group_name_Hall '-I 4'
_space_group_name_H-M_alt 'I 4/m'
_atom_sites_solution_hydrogens geom
_audit_creation_method SHELXL-2018/3
_audit_update_record
;
2019-11-19 deposited with the CCDC.	2020-04-21 downloaded from the CCDC.
;
_cell_angle_alpha 90
_cell_angle_beta 90
_cell_angle_gamma 90
_cell_formula_units_Z 2
_cell_length_a 10.5398(6)
_cell_length_b 10.5398(6)
_cell_length_c 27.1120(14)
_cell_measurement_reflns_used 6045
_cell_measurement_temperature 293(2)
_cell_measurement_theta_max 27.50
_cell_measurement_theta_min 1.50
_cell_volume 3011.8(3)
_computing_cell_refinement 'Bruker DENZO-SMN'
_computing_data_collection 'Bruker COLLECT'
_computing_data_reduction 'Bruker DENZO-SMN'
_computing_molecular_graphics 'Bruker SHELXTL'
_computing_publication_material 'Bruker SHELXTL'
_computing_structure_refinement 'SHELXL-2018/3 (Sheldrick, 2018)'
_computing_structure_solution 'SHELXS-97 (Sheldrick 2008)'
_diffrn_ambient_temperature 293(2)
_diffrn_measured_fraction_theta_full 0.993
_diffrn_measured_fraction_theta_max 0.988
_diffrn_measurement_device_type 'NONIUS KappaCCD'
_diffrn_measurement_method '\w scans'
_diffrn_radiation_type MoK\a
_diffrn_radiation_wavelength 0.71073
_diffrn_reflns_av_R_equivalents 0.0345
_diffrn_reflns_av_unetI/netI 0.0338
_diffrn_reflns_Laue_measured_fraction_full 0.993
_diffrn_reflns_Laue_measured_fraction_max 0.988
_diffrn_reflns_limit_h_max 13
_diffrn_reflns_limit_h_min -13
_diffrn_reflns_limit_k_max 13
_diffrn_reflns_limit_k_min -13
_diffrn_reflns_limit_l_max 22
_diffrn_reflns_limit_l_min -34
_diffrn_reflns_number 6035
_diffrn_reflns_point_group_measured_fraction_full 0.993
_diffrn_reflns_point_group_measured_fraction_max 0.988
_diffrn_reflns_theta_full 25.242
_diffrn_reflns_theta_max 27.479
_diffrn_reflns_theta_min 2.969
_exptl_absorpt_coefficient_mu 3.608
_exptl_absorpt_correction_T_max 0.636
_exptl_absorpt_correction_T_min 0.563
_exptl_absorpt_correction_type multi-scan
_exptl_absorpt_process_details 'SORTAV (Blessing, 1995)'
_exptl_crystal_colour red-brown
_exptl_crystal_density_diffrn 1.805
_exptl_crystal_description block
_exptl_crystal_F_000 1608
_exptl_crystal_size_max 0.167
_exptl_crystal_size_mid 0.155
_exptl_crystal_size_min 0.127
_refine_diff_density_max 1.303
_refine_diff_density_min -0.767
_refine_diff_density_rms 0.113
_refine_ls_extinction_method none
_refine_ls_goodness_of_fit_ref 1.078
_refine_ls_hydrogen_treatment constr
_refine_ls_matrix_type full
_refine_ls_number_parameters 196
_refine_ls_number_reflns 1757
_refine_ls_number_restraints 38
_refine_ls_restrained_S_all 1.073
_refine_ls_R_factor_all 0.0534
_refine_ls_R_factor_gt 0.0369
_refine_ls_shift/su_max 0.001
_refine_ls_shift/su_mean 0.000
_refine_ls_structure_factor_coef Fsqd
_refine_ls_weighting_details 'w=1/[\s^2^(Fo^2^)+(0.0697P)^2^+3.6106P] where P=(Fo^2^+2Fc^2^)/3'
_refine_ls_weighting_scheme calc
_refine_ls_wR_factor_gt 0.1102
_refine_ls_wR_factor_ref 0.1199
_reflns_Friedel_coverage 0.000
_reflns_number_gt 1370
_reflns_number_total 1757
_reflns_threshold_expression 'I > 2\s(I)'
_cod_data_source_file d0dt01088j2.cif
_cod_data_source_block ic17480
_cod_depositor_comments 'Adding full bibliography for 7704154--7704159.cif.'
_cod_original_cell_volume 3011.8(4)
_cod_original_formula_sum 'C60.50 H45 Cl3 Co3 N20 Pd Pt'
_cod_database_code 7704156
_shelx_shelxl_version_number 2018/3
_shelx_space_group_comment
; 
The symmetry employed for this shelxl refinement is uniquely defined 
by the following loop, which should always be used as a source of 
symmetry information in preference to the above space-group names. 
They are only intended as comments. 
;
_shelx_estimated_absorpt_t_min 0.584
_shelx_estimated_absorpt_t_max 0.657

loop_
_space_group_symop_operation_xyz
'x, y, z'
'-x, -y, z'
'-y, x, z'
'y, -x, z'
'x+1/2, y+1/2, z+1/2'
'-x+1/2, -y+1/2, z+1/2'
'-y+1/2, x+1/2, z+1/2'
'y+1/2, -x+1/2, z+1/2'
'-x, -y, -z'
'x, y, -z'
'y, -x, -z'
'-y, x, -z'
'-x+1/2, -y+1/2, -z+1/2'
'x+1/2, y+1/2, -z+1/2'
'y+1/2, -x+1/2, -z+1/2'
'-y+1/2, x+1/2, -z+1/2'

loop_
_atom_site_label
_atom_site_type_symbol
_atom_site_fract_x
_atom_site_fract_y
_atom_site_fract_z
_atom_site_U_iso_or_equiv
_atom_site_adp_type
_atom_site_occupancy
_atom_site_site_symmetry_order
_atom_site_calc_flag
_atom_site_refinement_flags_posn
_atom_site_refinement_flags_adp
_atom_site_refinement_flags_occupancy
_atom_site_disorder_assembly
_atom_site_disorder_group
Co1 Co 0.000000 1.000000 0.1794(4) 0.0362(9) Uani 0.5 4 d S T P A 1
Co2 Co 0.000000 1.000000 0.0789(4) 0.0316(4) Uani 0.5 4 d S T P A 1
Cl1 Cl 0.000000 1.000000 0.2627(8) 0.041(3) Uani 0.5 4 d S T P A 1
Pd1 Pd 0.000000 1.000000 0.1685(2) 0.0362(9) Uani 0.5 4 d S T P A 2
Pt1 Pt 0.000000 1.000000 0.08764(8) 0.0316(4) Uani 0.5 4 d S T P A 2
Cl2 Cl 0.000000 1.000000 0.2754(8) 0.042(4) Uani 0.5 4 d S T P B 2
Co3 Co 0.000000 1.000000 0.000000 0.0284(3) Uani 1 8 d S T P . .
N3 N -0.0633(4) 0.8267(4) 0.000000 0.0323(10) Uani 1 2 d S T P A .
C8 C -0.1466(6) 0.5787(5) 0.000000 0.0491(15) Uani 1 2 d S T P . .
H8 H -0.208083 0.515401 -0.000001 0.059 Uiso 1 2 calc R U P C 1
N1 N 0.0626(12) 0.8116(14) 0.1689(5) 0.034(3) Uani 0.5 1 d . . P A 1
N2 N -0.0008(6) 0.8139(6) 0.0871(2) 0.0304(14) Uani 0.5 1 d . . P A 1
C1 C 0.124(3) 0.757(3) 0.2044(12) 0.043(5) Uani 0.5 1 d . U P A 1
H1 H 0.127901 0.799100 0.234537 0.051 Uiso 0.5 1 calc R U P A 1
C2 C 0.186(2) 0.641(3) 0.2007(11) 0.057(5) Uani 0.5 1 d . U P A 1
H2 H 0.233322 0.608567 0.226810 0.068 Uiso 0.5 1 calc R U P A 1
C3 C 0.1757(15) 0.5779(18) 0.1594(7) 0.062(5) Uani 0.5 1 d . U P A 1
H3 H 0.206497 0.495429 0.157328 0.075 Uiso 0.5 1 calc R U P A 1
C4 C 0.1202(11) 0.6320(9) 0.1192(3) 0.054(2) Uani 0.5 1 d . . P A 1
H4 H 0.123223 0.592051 0.088684 0.064 Uiso 0.5 1 calc R U P A 1
C5 C 0.0576(7) 0.7505(7) 0.1248(3) 0.0344(17) Uani 0.5 1 d . . P A 1
C6 C -0.0536(10) 0.7538(8) 0.0467(3) 0.0313(18) Uani 0.5 1 d . . P A 1
C7 C -0.0981(12) 0.6288(11) 0.0470(4) 0.043(3) Uani 0.5 1 d . . P A 1
H7 H -0.096978 0.579655 0.075463 0.052 Uiso 0.5 1 calc R U P A 1
N1' N 0.1016(12) 0.8293(14) 0.1586(5) 0.032(2) Uani 0.5 1 d . . P A 2
N2' N -0.1197(6) 0.8580(6) 0.0771(2) 0.0296(13) Uani 0.5 1 d . . P A 2
C1' C 0.103(3) 0.743(3) 0.1994(13) 0.052(7) Uani 0.5 1 d . U P A 2
H1' H 0.065563 0.769615 0.228815 0.063 Uiso 0.5 1 calc R U P A 2
C2' C 0.1526(19) 0.630(3) 0.1979(11) 0.054(5) Uani 0.5 1 d . U P A 2
H2' H 0.148363 0.574702 0.224564 0.064 Uiso 0.5 1 calc R U P A 2
C3' C 0.2178(13) 0.5944(15) 0.1503(6) 0.041(3) Uani 0.5 1 d . U P A 2
H3' H 0.261845 0.518186 0.147876 0.050 Uiso 0.5 1 calc R U P A 2
C4' C 0.2115(8) 0.6748(7) 0.1107(3) 0.0377(17) Uani 0.5 1 d . . P A 2
H4' H 0.244662 0.649260 0.080508 0.045 Uiso 0.5 1 calc R U P A 2
C5' C 0.1555(7) 0.7962(7) 0.1151(3) 0.0349(17) Uani 0.5 1 d . . P A 2
C6' C -0.1175(9) 0.7785(8) 0.0367(3) 0.0300(18) Uani 0.5 1 d . . P A 2
C7' C -0.1556(11) 0.6502(10) 0.0383(4) 0.037(2) Uani 0.5 1 d . . P A 2
H7' H -0.187643 0.616784 0.067502 0.044 Uiso 0.5 1 calc R U P A 2
C9 C 0.014(18) 0.909(3) 0.500000 0.16(5) Uiso 0.125 2 d DS . P D 1
H9A H -0.051753 0.844175 0.500000 0.193 Uiso 0.0625 1 calc R U P D -1
H9B H 0.095460 0.866407 0.500000 0.193 Uiso 0.0625 1 calc R U P D -1
Cl3 Cl 0.000000 1.000000 0.44733(19) 0.193(6) Uiso 0.5 4 d DS . P . .

loop_
_atom_site_aniso_label
_atom_site_aniso_U_11
_atom_site_aniso_U_22
_atom_site_aniso_U_33
_atom_site_aniso_U_23
_atom_site_aniso_U_13
_atom_site_aniso_U_12
Co1 0.0315(3) 0.0315(3) 0.046(3) 0.000 0.000 0.000
Co2 0.0272(2) 0.0272(2) 0.0405(10) 0.000 0.000 0.000
Cl1 0.043(3) 0.043(3) 0.038(9) 0.000 0.000 0.000
Pd1 0.0315(3) 0.0315(3) 0.046(3) 0.000 0.000 0.000
Pt1 0.0272(2) 0.0272(2) 0.0405(10) 0.000 0.000 0.000
Cl2 0.044(3) 0.044(3) 0.040(10) 0.000 0.000 0.000
Co3 0.0215(4) 0.0215(4) 0.0422(8) 0.000 0.000 0.000
N3 0.027(2) 0.025(2) 0.045(3) 0.000 0.000 -0.0020(17)
C8 0.058(4) 0.029(3) 0.060(4) 0.000 0.000 -0.013(3)
N1 0.035(7) 0.041(6) 0.024(6) -0.001(4) 0.004(4) 0.004(5)
N2 0.035(3) 0.030(3) 0.026(3) 0.000(2) -0.001(2) -0.001(3)
C1 0.051(9) 0.038(7) 0.038(7) -0.001(5) -0.002(6) 0.000(7)
C2 0.058(9) 0.053(8) 0.060(8) 0.012(6) -0.014(7) 0.015(7)
C3 0.074(9) 0.052(7) 0.061(8) 0.004(6) -0.011(7) 0.025(7)
C4 0.081(7) 0.042(5) 0.038(5) -0.003(4) -0.009(5) 0.020(5)
C5 0.037(4) 0.038(4) 0.029(4) 0.009(3) -0.002(3) -0.003(3)
C6 0.037(5) 0.026(4) 0.030(5) -0.001(3) 0.004(4) -0.002(4)
C7 0.057(7) 0.032(5) 0.041(6) 0.007(4) -0.005(5) -0.002(5)
N1' 0.033(7) 0.037(5) 0.027(7) 0.001(4) 0.002(5) 0.002(4)
N2' 0.032(3) 0.028(3) 0.028(3) -0.001(2) 0.000(2) -0.004(3)
C1' 0.051(9) 0.054(10) 0.052(10) -0.002(7) 0.004(7) -0.007(6)
C2' 0.057(9) 0.054(7) 0.050(8) 0.006(5) -0.003(7) 0.003(7)
C3' 0.047(6) 0.034(5) 0.042(6) 0.001(4) -0.005(5) 0.005(4)
C4' 0.044(5) 0.036(4) 0.033(4) 0.003(3) -0.001(4) 0.001(4)
C5' 0.028(4) 0.034(4) 0.042(5) 0.003(3) 0.000(3) 0.000(3)
C6' 0.036(5) 0.025(4) 0.029(4) 0.001(3) -0.006(4) -0.001(4)
C7' 0.051(7) 0.029(5) 0.029(5) 0.007(4) 0.011(5) -0.002(5)

loop_
_atom_type_symbol
_atom_type_description
_atom_type_scat_dispersion_real
_atom_type_scat_dispersion_imag
_atom_type_scat_source
C C 0.0033 0.0016 'International Tables Vol C Tables 4.2.6.8 and 6.1.1.4'
H H 0.0000 0.0000 'International Tables Vol C Tables 4.2.6.8 and 6.1.1.4'
N N 0.0061 0.0033 'International Tables Vol C Tables 4.2.6.8 and 6.1.1.4'
Cl Cl 0.1484 0.1585 'International Tables Vol C Tables 4.2.6.8 and 6.1.1.4'
Co Co 0.3494 0.9721 'International Tables Vol C Tables 4.2.6.8 and 6.1.1.4'
Pd Pd -0.9988 1.0072 'International Tables Vol C Tables 4.2.6.8 and 6.1.1.4'
Pt Pt -1.7033 8.3905 'International Tables Vol C Tables 4.2.6.8 and 6.1.1.4'

loop_
_geom_angle_atom_site_label_1
_geom_angle_atom_site_label_2
_geom_angle_atom_site_label_3
_geom_angle
_geom_angle_site_symmetry_1
_geom_angle_site_symmetry_3
_geom_angle_publ_flag
N1 Co1 N1 164.5(10) 4_465 3_665 ?
N1 Co1 N1 88.96(14) 4_465 2_575 ?
N1 Co1 N1 88.96(14) 3_665 2_575 ?
N1 Co1 N1 88.96(14) 4_465 . ?
N1 Co1 N1 88.96(14) 3_665 . ?
N1 Co1 N1 164.5(10) 2_575 . ?
N1 Co1 Cl1 97.7(5) 4_465 . ?
N1 Co1 Cl1 97.7(5) 3_665 . ?
N1 Co1 Cl1 97.7(5) 2_575 . ?
N1 Co1 Cl1 97.7(5) . . ?
N1 Co1 Co2 82.3(5) 4_465 . ?
N1 Co1 Co2 82.3(5) 3_665 . ?
N1 Co1 Co2 82.3(5) 2_575 . ?
N1 Co1 Co2 82.3(5) . . ?
Cl1 Co1 Co2 180.0 . . ?
N2 Co2 N2 89.26(7) . 3_665 ?
N2 Co2 N2 167.0(6) . 2_575 ?
N2 Co2 N2 89.26(7) 3_665 2_575 ?
N2 Co2 N2 89.26(7) . 4_465 ?
N2 Co2 N2 167.0(6) 3_665 4_465 ?
N2 Co2 N2 89.26(7) 2_575 4_465 ?
N2 Co2 Co3 96.5(3) . . ?
N2 Co2 Co3 96.5(3) 3_665 . ?
N2 Co2 Co3 96.5(3) 2_575 . ?
N2 Co2 Co3 96.5(3) 4_465 . ?
N2 Co2 Co1 83.5(3) . . ?
N2 Co2 Co1 83.5(3) 3_665 . ?
N2 Co2 Co1 83.5(3) 2_575 . ?
N2 Co2 Co1 83.5(3) 4_465 . ?
Co3 Co2 Co1 180.0 . . ?
N1' Pd1 N1' 89.07(11) . 3_665 ?
N1' Pd1 N1' 165.3(9) 4_465 3_665 ?
N1' Pd1 N1' 165.3(9) . 2_575 ?
N1' Pd1 N1' 89.07(11) 4_465 2_575 ?
N1' Pd1 N1' 89.07(11) 3_665 2_575 ?
N1' Pd1 Pt1 82.7(4) . . ?
N1' Pd1 Pt1 82.7(4) 4_465 . ?
N1' Pd1 Pt1 82.7(4) 3_665 . ?
N1' Pd1 Pt1 82.7(4) 2_575 . ?
N2' Pt1 N2' 88.80(5) 2_575 4_465 ?
N2' Pt1 N2' 88.80(5) 2_575 3_665 ?
N2' Pt1 N2' 163.4(4) 4_465 3_665 ?
N2' Pt1 N2' 163.4(4) 2_575 . ?
N2' Pt1 N2' 88.80(5) 4_465 . ?
N2' Pt1 N2' 88.80(5) 3_665 . ?
N2' Pt1 Pd1 98.32(18) 2_575 . ?
N2' Pt1 Pd1 98.32(18) 4_465 . ?
N2' Pt1 Pd1 98.32(18) 3_665 . ?
N2' Pt1 Pd1 98.32(18) . . ?
N2' Pt1 Co3 81.68(18) 2_575 . ?
N2' Pt1 Co3 81.68(18) 4_465 . ?
N2' Pt1 Co3 81.68(18) 3_665 . ?
N2' Pt1 Co3 81.68(18) . . ?
Pd1 Pt1 Co3 180.0 . . ?
N3 Co3 N3 90.0 9_575 11_465 ?
N3 Co3 N3 90.0 9_575 3_665 ?
N3 Co3 N3 180.0 11_465 3_665 ?
N3 Co3 N3 180.0 9_575 . ?
N3 Co3 N3 90.001(1) 11_465 . ?
N3 Co3 N3 90.0 3_665 . ?
N3 Co3 Co2 90.0 9_575 . ?
N3 Co3 Co2 90.0 11_465 . ?
N3 Co3 Co2 90.0 3_665 . ?
N3 Co3 Co2 90.0 . . ?
N3 Co3 Co2 90.0 9_575 9_575 ?
N3 Co3 Co2 90.0 11_465 9_575 ?
N3 Co3 Co2 90.0 3_665 9_575 ?
N3 Co3 Co2 90.0 . 9_575 ?
Co2 Co3 Co2 180.0 . 9_575 ?
N3 Co3 Pt1 90.0 9_575 9_575 ?
N3 Co3 Pt1 90.0 11_465 9_575 ?
N3 Co3 Pt1 90.0 3_665 9_575 ?
N3 Co3 Pt1 90.0 . 9_575 ?
Co2 Co3 Pt1 180.0 . 9_575 ?
Co2 Co3 Pt1 0.0 9_575 9_575 ?
N3 Co3 Pt1 90.0 9_575 . ?
N3 Co3 Pt1 90.0 11_465 . ?
N3 Co3 Pt1 90.0 3_665 . ?
N3 Co3 Pt1 90.0 . . ?
Pt1 Co3 Pt1 180.0 9_575 . ?
C6' N3 C6' 105.0(8) 10 . ?
C6 N3 C6 117.1(7) 10 . ?
C6' N3 Co3 122.4(4) 10 . ?
C6' N3 Co3 122.4(4) . . ?
C6 N3 Co3 117.5(4) 10 . ?
C6 N3 Co3 117.5(4) . . ?
C7 C8 C7 120.0(11) 10 . ?
C1 N1 C5 117.6(18) . . ?
C1 N1 Co1 118.2(17) . . ?
C5 N1 Co1 123.5(11) . . ?
C5 N2 C6 123.3(7) . . ?
C5 N2 Co2 124.7(5) . . ?
C6 N2 Co2 111.5(6) . . ?
N1 C1 C2 125(3) . . ?
C3 C2 C1 118(3) . . ?
C2 C3 C4 120.7(19) . . ?
C3 C4 C5 118.9(11) . . ?
N1 C5 N2 116.2(9) . . ?
N1 C5 C4 119.4(9) . . ?
N2 C5 C4 124.1(7) . . ?
N2 C6 C7 124.3(8) . . ?
N2 C6 N3 117.8(6) . . ?
C7 C6 N3 117.9(8) . . ?
C6 C7 C8 116.8(9) . . ?
C5' N1' C1' 120.4(18) . . ?
C5' N1' Pd1 122.9(10) . . ?
C1' N1' Pd1 116.4(16) . . ?
C5' N2' C6' 123.1(7) 4_465 . ?
C5' N2' Pt1 112.5(5) 4_465 . ?
C6' N2' Pt1 124.3(5) . . ?
C2' C1' N1' 124(3) . . ?
C1' C2' C3' 116(3) . . ?
C4' C3' C2' 119.6(16) . . ?
C3' C4' C5' 120.9(10) . . ?
N1' C5' N2' 116.5(9) . 3_665 ?
N1' C5' C4' 118.8(9) . . ?
N2' C5' C4' 124.5(7) 3_665 . ?
N3 C6' N2' 113.0(7) . . ?
N3 C6' C7' 122.8(8) . . ?
N2' C6' C7' 123.6(8) . . ?
N3 C6' C6' 37.5(4) . 10 ?
C8 C7' C6' 121.1(9) . . ?
C9 C9 C9 90.000(14) 11_466 3_665 ?
C9 C9 Cl3 66.6(4) 11_466 9_576 ?
C9 C9 Cl3 66.6(4) 3_665 9_576 ?
C9 C9 Cl3 66.6(4) 11_466 . ?
C9 C9 Cl3 66.6(4) 3_665 . ?
Cl3 C9 Cl3 111.5(12) 9_576 . ?
C9 C9 C9 45.00(3) 11_466 9_576 ?
C9 C9 C9 45.00(3) 3_665 9_576 ?
Cl3 C9 C9 55.8(6) 9_576 9_576 ?
Cl3 C9 C9 55.8(6) . 9_576 ?
C9 Cl3 C9 46.9(8) . 3_665 ?
C9 Cl3 C9 68.5(12) . 9_576 ?
C9 Cl3 C9 46.9(8) 3_665 9_576 ?
C9 Cl3 C9 46.9(8) . 11_466 ?
C9 Cl3 C9 68.5(12) 3_665 11_466 ?
C9 Cl3 C9 46.9(8) 9_576 11_466 ?

loop_
_geom_bond_atom_site_label_1
_geom_bond_atom_site_label_2
_geom_bond_distance
_geom_bond_site_symmetry_2
_geom_bond_publ_flag
Co1 N1 2.112(16) 4_465 ?
Co1 N1 2.112(16) 3_665 ?
Co1 N1 2.112(16) 2_575 ?
Co1 N1 2.112(16) . ?
Co1 Cl1 2.26(2) . ?
Co1 Co2 2.724(15) . ?
Co2 N2 1.974(6) . ?
Co2 N2 1.974(6) 3_665 ?
Co2 N2 1.974(6) 2_575 ?
Co2 N2 1.974(6) 4_465 ?
Co2 Co3 2.139(10) . ?
Pd1 N1' 2.111(15) . ?
Pd1 N1' 2.111(15) 4_465 ?
Pd1 N1' 2.111(15) 3_665 ?
Pd1 N1' 2.111(15) 2_575 ?
Pd1 Pt1 2.193(6) . ?
Pt1 N2' 1.978(6) 2_575 ?
Pt1 N2' 1.978(6) 4_465 ?
Pt1 N2' 1.978(6) 3_665 ?
Pt1 N2' 1.978(6) . ?
Pt1 Co3 2.376(2) . ?
Co3 N3 1.944(4) 9_575 ?
Co3 N3 1.944(4) 11_465 ?
Co3 N3 1.944(4) 3_665 ?
Co3 N3 1.944(4) . ?
N3 C6' 1.256(9) 10 ?
N3 C6' 1.256(9) . ?
N3 C6 1.485(9) 10 ?
N3 C6 1.485(9) . ?
C8 C7' 1.286(12) . ?
C8 C7' 1.287(12) 10 ?
C8 C7 1.470(12) 10 ?
C8 C7 1.470(12) . ?
N1 C1 1.30(4) . ?
N1 C5 1.359(17) . ?
N2 C5 1.366(9) . ?
N2 C6 1.382(10) . ?
C1 C2 1.39(4) . ?
C2 C3 1.30(4) . ?
C3 C4 1.36(2) . ?
C4 C5 1.420(11) . ?
C6 C7 1.399(15) . ?
N1' C5' 1.354(15) . ?
N1' C1' 1.43(4) . ?
N2' C5' 1.367(10) 4_465 ?
N2' C6' 1.378(10) . ?
C1' C2' 1.30(4) . ?
C2' C3' 1.51(3) . ?
C3' C4' 1.369(18) . ?
C4' C5' 1.415(10) . ?
C6' C7' 1.411(14) . ?
C6' C6' 1.992(16) 10 ?
C9 C9 1.37(3) 11_466 ?
C9 C9 1.37(3) 3_665 ?
C9 Cl3 1.727(10) 9_576 ?
C9 Cl3 1.727(10) . ?
C9 C9 1.94(4) 9_576 ?
